data_4060794
loop_
_publ_author_name
'Navarro Clemente, M. Elena'
'Ju\'arez Saavedra, Patricia'
'Cervantes V\'asquez, Marisol'
'Paz-Sandoval, M. Angeles'
'Arif, Atta M.'
'Ernst, Richard D.'

_publ_section_title
;
 Syntheses, Structures, and Reactivity Studies of Half-Open Ruthenocenes
 and Their Oxodienyl Analogues
;
_journal_coden_ASTM ORGND7
_journal_issue 4
_journal_name_full Organometallics
_journal_page_first 592
_journal_page_last 605
_journal_paper_doi 10.1021/om010735s
_journal_volume 21
_journal_year 2002
_chemical_formula_moiety 'C34 H39 O P Ru'
_chemical_formula_sum 'C34 H39 O P Ru'
_chemical_formula_weight 595.69
_space_group_IT_number 14
_symmetry_cell_setting monoclinic
_symmetry_space_group_name_Hall '-P 2yn'
_symmetry_space_group_name_H-M 'P 1 21/n 1'
_cell_angle_alpha 90.000(2)
_cell_angle_beta 117.628(10)
_cell_angle_gamma 90.000(10)
_cell_formula_units_Z 4
_cell_length_a 18.380(2)
_cell_length_b 9.6947(7)
_cell_length_c 18.467(2)
_cell_measurement_temperature 293(2)
_cell_volume 2915.4(5)
_diffrn_ambient_temperature 293(2)
_exptl_crystal_density_diffrn 1.357
_cod_depositor_comments
;
The following automatic conversions were performed:
'_symmetry_cell_setting' value 'Monoclinic' changed to 'monoclinic'
according to '/home/saulius/struct/CIF-dictionaries/cif_core.dic'
dictionary named 'cif_core.dic' version 2.4.1 from 2010-06-29.

Automatic conversion script
Id: cif_fix_enum 1527 2010-12-29 10:47:43Z saulius 
;
_cod_original_sg_symbol_H-M 'P 21/n'
_cod_database_code 4060794

loop_
_symmetry_equiv_pos_as_xyz
'x, y, z'
'-x+1/2, y+1/2, -z+1/2'
'-x, -y, -z'
'x-1/2, -y-1/2, z-1/2'

loop_
_atom_site_label
_atom_site_type_symbol
_atom_site_fract_x
_atom_site_fract_y
_atom_site_fract_z
_atom_site_U_iso_or_equiv
_atom_site_adp_type
_atom_site_occupancy
_atom_site_symmetry_multiplicity
_atom_site_calc_flag
_atom_site_refinement_flags
_atom_site_disorder_assembly
_atom_site_disorder_group
Ru1 Ru 0.112629(13) 0.07657(2) 0.372435(12) 0.02973(8) Uani 1 1 d . . .
P1 P 0.22333(4) 0.16624(8) 0.48712(4) 0.03207(16) Uani 1 1 d . . .
O1 O 0.1400(2) -0.2703(3) 0.30474(16) 0.0841(10) Uani 1 1 d . . .
C10 C 0.02738(19) 0.0551(3) 0.23837(16) 0.0398(7) Uani 1 1 d . . .
C11 C 0.10384(18) 0.1068(3) 0.24775(17) 0.0378(7) Uani 1 1 d . . .
C7 C 0.11779(18) 0.2367(3) 0.28645(16) 0.0373(6) Uani 1 1 d . . .
C3 C 0.1610(2) -0.1324(3) 0.42014(18) 0.0429(7) Uani 1 1 d . . .
H3 H 0.2020 -0.1315 0.4779 0.051 Uiso 1 1 calc R . .
C17 C 0.2049(2) 0.3402(3) 0.51531(17) 0.0403(7) Uani 1 1 d . . .
C8 C 0.05020(18) 0.2657(3) 0.30304(17) 0.0405(7) Uani 1 1 d . . .
C24 C 0.32662(19) 0.1377(4) 0.41552(19) 0.0469(8) Uani 1 1 d . . .
H24 H 0.2801 0.1034 0.3711 0.056 Uiso 1 1 calc R . .
C1 C 0.0685(2) -0.0075(4) 0.45492(19) 0.0489(8) Uani 1 1 d . . .
H1A H 0.1066 -0.0059 0.5129 0.059 Uiso 1 1 calc R . .
H1B H 0.0124 0.0147 0.4425 0.059 Uiso 1 1 calc R . .
C15 C -0.0166(2) -0.0664(4) 0.1848(2) 0.0605(10) Uani 1 1 d . . .
H15A H -0.0636 -0.0894 0.1921 0.091 Uiso 1 1 calc R . .
H15B H 0.0199 -0.1440 0.1996 0.091 Uiso 1 1 calc R . .
H15C H -0.0342 -0.0429 0.1286 0.091 Uiso 1 1 calc R . .
C4 C 0.1858(3) -0.2163(4) 0.3697(2) 0.0583(10) Uani 1 1 d . . .
C6 C 0.0076(3) -0.2040(4) 0.3546(2) 0.0732(13) Uani 1 1 d . . .
H6A H 0.0028 -0.2786 0.3863 0.110 Uiso 1 1 calc R . .
H6B H 0.0165 -0.2405 0.3110 0.110 Uiso 1 1 calc R . .
H6C H -0.0421 -0.1505 0.3321 0.110 Uiso 1 1 calc R . .
C30 C 0.3201(2) -0.0275(4) 0.60603(19) 0.0492(8) Uani 1 1 d . . .
H30 H 0.3416 -0.0468 0.5705 0.059 Uiso 1 1 calc R . .
C34 C 0.2330(2) 0.1033(4) 0.64279(18) 0.0500(9) Uani 1 1 d . . .
H34 H 0.1947 0.1732 0.6321 0.060 Uiso 1 1 calc R . .
C33 C 0.2603(3) 0.0272(5) 0.7146(2) 0.0667(12) Uani 1 1 d . . .
H33 H 0.2400 0.0463 0.7512 0.080 Uiso 1 1 calc R . .
C31 C 0.3463(3) -0.1031(4) 0.6781(2) 0.0685(12) Uani 1 1 d . . .
H31 H 0.3844 -0.1735 0.6896 0.082 Uiso 1 1 calc R . .
C13 C 0.0327(3) 0.4051(4) 0.3283(2) 0.0650(11) Uani 1 1 d . . .
H13A H 0.0076 0.4640 0.2813 0.098 Uiso 1 1 calc R . .
H13B H 0.0831 0.4458 0.3679 0.098 Uiso 1 1 calc R . .
H13C H -0.0039 0.3940 0.3518 0.098 Uiso 1 1 calc R . .
C14 C -0.0877(2) 0.1476(5) 0.2711(2) 0.0710(12) Uani 1 1 d . . .
H14A H -0.0857 0.1985 0.3166 0.106 Uiso 1 1 calc R . .
H14B H -0.1021 0.0534 0.2744 0.106 Uiso 1 1 calc R . .
H14C H -0.1281 0.1877 0.2211 0.106 Uiso 1 1 calc R . .
C27 C 0.4668(2) 0.2307(5) 0.5472(3) 0.0708(12) Uani 1 1 d . . .
H27 H 0.5143 0.2612 0.5920 0.085 Uiso 1 1 calc R . .
C20 C 0.1702(3) 0.5942(5) 0.5635(2) 0.0732(13) Uani 1 1 d . . .
H20 H 0.1592 0.6787 0.5801 0.088 Uiso 1 1 calc R . .
C19 C 0.2382(3) 0.5782(4) 0.5523(2) 0.0676(12) Uani 1 1 d . . .
H19 H 0.2729 0.6530 0.5605 0.081 Uiso 1 1 calc R . .
C2 C 0.0791(2) -0.1134(4) 0.40856(18) 0.0466(8) Uani 1 1 d . . .
C9 C -0.00478(18) 0.1525(4) 0.27323(17) 0.0435(7) Uani 1 1 d . . .
C12 C 0.1808(2) 0.3423(4) 0.2944(2) 0.0581(10) Uani 1 1 d . . .
H12A H 0.2235 0.2988 0.2865 0.087 Uiso 1 1 calc R . .
H12B H 0.2039 0.3828 0.3479 0.087 Uiso 1 1 calc R . .
H12C H 0.1552 0.4128 0.2539 0.087 Uiso 1 1 calc R . .
C23 C 0.32157(17) 0.1808(3) 0.48425(17) 0.0386(6) Uani 1 1 d . . .
C32 C 0.3170(3) -0.0756(5) 0.7317(2) 0.0746(14) Uani 1 1 d . . .
H32 H 0.3353 -0.1262 0.7797 0.090 Uiso 1 1 calc R . .
C29 C 0.26186(18) 0.0767(3) 0.58703(17) 0.0382(6) Uani 1 1 d . . .
C18 C 0.2561(2) 0.4529(3) 0.5290(2) 0.0494(8) Uani 1 1 d . . .
H18 H 0.3031 0.4439 0.5225 0.059 Uiso 1 1 calc R . .
C21 C 0.1186(3) 0.4849(5) 0.5498(2) 0.0668(11) Uani 1 1 d . . .
H21 H 0.0723 0.4956 0.5574 0.080 Uiso 1 1 calc R . .
C22 C 0.1342(2) 0.3584(4) 0.5249(2) 0.0518(8) Uani 1 1 d . . .
H22 H 0.0977 0.2855 0.5145 0.062 Uiso 1 1 calc R . .
C16 C 0.1531(2) 0.0366(4) 0.2120(2) 0.0528(9) Uani 1 1 d . . .
H16A H 0.1240 0.0422 0.1535 0.079 Uiso 1 1 calc R . .
H16B H 0.1613 -0.0585 0.2284 0.079 Uiso 1 1 calc R . .
H16C H 0.2054 0.0814 0.2314 0.079 Uiso 1 1 calc R . .
C28 C 0.39370(19) 0.2258(4) 0.55128(19) 0.0514(8) Uani 1 1 d . . .
H28 H 0.3924 0.2528 0.5990 0.062 Uiso 1 1 calc R . .
C25 C 0.4003(2) 0.1447(5) 0.4117(2) 0.0668(11) Uani 1 1 d . . .
H25 H 0.4023 0.1180 0.3643 0.080 Uiso 1 1 calc R . .
C5 C 0.2770(3) -0.2316(5) 0.4012(3) 0.0733(12) Uani 1 1 d . . .
H5A H 0.2873 -0.2876 0.3641 0.110 Uiso 1 1 calc R . .
H5B H 0.3006 -0.2747 0.4540 0.110 Uiso 1 1 calc R . .
H5C H 0.3012 -0.1422 0.4056 0.110 Uiso 1 1 calc R . .
C26 C 0.4695(2) 0.1906(5) 0.4773(3) 0.0750(13) Uani 1 1 d . . .
H26 H 0.5188 0.1948 0.4747 0.090 Uiso 1 1 calc R . .

loop_
_atom_site_aniso_label
_atom_site_aniso_U_11
_atom_site_aniso_U_22
_atom_site_aniso_U_33
_atom_site_aniso_U_23
_atom_site_aniso_U_13
_atom_site_aniso_U_12
Ru1 0.02920(12) 0.03041(13) 0.02998(11) 0.00187(9) 0.01406(9) -0.00069(10)
P1 0.0330(3) 0.0301(4) 0.0316(3) 0.0000(3) 0.0137(3) 0.0007(3)
O1 0.125(3) 0.0529(18) 0.0547(15) -0.0154(14) 0.0249(16) 0.0054(18)
C10 0.0412(15) 0.0405(19) 0.0308(13) 0.0042(12) 0.0108(12) 0.0004(13)
C11 0.0397(15) 0.0407(18) 0.0345(13) 0.0053(12) 0.0186(12) 0.0052(13)
C7 0.0408(15) 0.0315(15) 0.0350(13) 0.0084(12) 0.0136(12) 0.0009(13)
C3 0.0593(19) 0.0277(15) 0.0371(14) 0.0043(13) 0.0185(14) -0.0008(15)
C17 0.0472(16) 0.0351(17) 0.0339(13) -0.0017(12) 0.0147(12) 0.0054(13)
C8 0.0399(15) 0.0372(17) 0.0389(14) 0.0096(13) 0.0137(12) 0.0116(14)
C24 0.0373(16) 0.057(2) 0.0454(16) -0.0066(16) 0.0182(13) -0.0039(16)
C1 0.0415(16) 0.066(2) 0.0432(16) 0.0066(16) 0.0233(13) -0.0073(17)
C15 0.064(2) 0.058(2) 0.0450(18) -0.0013(17) 0.0124(16) -0.0157(19)
C4 0.090(3) 0.0342(19) 0.0455(17) 0.0041(15) 0.0268(18) 0.0074(18)
C6 0.077(3) 0.063(3) 0.064(2) 0.008(2) 0.019(2) -0.038(2)
C30 0.053(2) 0.0393(18) 0.0394(15) 0.0020(14) 0.0084(14) 0.0053(16)
C34 0.0489(18) 0.061(2) 0.0370(15) 0.0033(15) 0.0171(14) -0.0061(16)
C33 0.068(2) 0.089(3) 0.0378(17) 0.0072(19) 0.0196(17) -0.026(2)
C31 0.074(3) 0.045(2) 0.049(2) 0.0095(16) -0.0030(19) 0.0040(19)
C13 0.077(3) 0.054(3) 0.057(2) 0.0090(18) 0.026(2) 0.031(2)
C14 0.0372(18) 0.110(4) 0.064(2) 0.012(2) 0.0216(17) 0.008(2)
C27 0.0346(17) 0.093(3) 0.073(2) -0.021(2) 0.0155(16) -0.017(2)
C20 0.106(4) 0.050(3) 0.051(2) -0.0011(17) 0.025(2) 0.031(2)
C19 0.094(3) 0.0327(19) 0.062(2) -0.0007(17) 0.024(2) 0.002(2)
C2 0.0517(18) 0.0442(19) 0.0390(15) 0.0054(13) 0.0168(14) -0.0175(15)
C9 0.0344(15) 0.058(2) 0.0345(13) 0.0068(14) 0.0131(12) 0.0053(15)
C12 0.065(2) 0.051(2) 0.056(2) 0.0134(17) 0.0259(17) -0.0103(18)
C23 0.0358(14) 0.0370(17) 0.0419(15) -0.0006(13) 0.0170(12) 0.0000(13)
C32 0.087(3) 0.065(3) 0.0411(18) 0.0187(19) 0.003(2) -0.022(2)
C29 0.0399(15) 0.0334(15) 0.0342(13) -0.0024(12) 0.0113(12) -0.0067(13)
C18 0.059(2) 0.0359(19) 0.0493(17) 0.0005(14) 0.0215(16) -0.0010(15)
C21 0.072(3) 0.074(3) 0.0501(19) -0.001(2) 0.0256(18) 0.030(2)
C22 0.0522(19) 0.053(2) 0.0492(18) -0.0038(16) 0.0223(15) 0.0096(17)
C16 0.059(2) 0.064(2) 0.0443(17) 0.0050(16) 0.0313(16) 0.0124(18)
C28 0.0403(17) 0.062(2) 0.0461(17) -0.0114(16) 0.0150(14) -0.0054(16)
C25 0.052(2) 0.091(3) 0.067(2) -0.014(2) 0.0365(19) -0.005(2)
C5 0.099(3) 0.064(3) 0.073(2) 0.000(2) 0.054(2) 0.021(2)
C26 0.045(2) 0.098(4) 0.088(3) -0.017(3) 0.036(2) -0.013(2)

loop_
_geom_bond_atom_site_label_1
_geom_bond_atom_site_label_2
_geom_bond_distance
_geom_bond_site_symmetry_2
_geom_bond_publ_flag
Ru1 C2 2.145(3) . ?
Ru1 C1 2.189(3) . ?
Ru1 C9 2.211(3) . ?
Ru1 C3 2.223(3) . ?
Ru1 C8 2.226(3) . ?
Ru1 C10 2.243(3) . ?
Ru1 C11 2.251(3) . ?
Ru1 C7 2.254(3) . ?
Ru1 P1 2.3205(8) . ?
P1 C23 1.836(3) . ?
P1 C17 1.842(3) . ?
P1 C29 1.857(3) . ?
O1 C4 1.220(4) . ?
C10 C9 1.417(4) . ?
C10 C11 1.425(4) . ?
C10 C15 1.509(4) . ?
C11 C7 1.411(4) . ?
C11 C16 1.507(4) . ?
C7 C8 1.439(4) . ?
C7 C12 1.501(4) . ?
C3 C2 1.431(5) . ?
C3 C4 1.460(5) . ?
C17 C18 1.386(5) . ?
C17 C22 1.403(5) . ?
C8 C9 1.419(5) . ?
C8 C13 1.513(5) . ?
C24 C23 1.380(4) . ?
C24 C25 1.389(5) . ?
C1 C2 1.407(5) . ?
C4 C5 1.504(6) . ?
C6 C2 1.509(5) . ?
C30 C29 1.393(5) . ?
C30 C31 1.396(5) . ?
C34 C29 1.384(4) . ?
C34 C33 1.392(5) . ?
C33 C32 1.369(7) . ?
C31 C32 1.352(6) . ?
C14 C9 1.507(4) . ?
C27 C26 1.370(6) . ?
C27 C28 1.381(5) . ?
C20 C21 1.366(6) . ?
C20 C19 1.366(7) . ?
C19 C18 1.378(5) . ?
C23 C28 1.400(4) . ?
C21 C22 1.387(5) . ?
C25 C26 1.362(5) . ?
